data_2010008
loop_
_publ_author_name
'Pizarro, J.L.'
'Garcia-Jaca, J.'
'Rojo, T.'
'Arriortua, M.I.'

_publ_section_title
;Tetrasodium
 bis(\m-<small>L</small>-tartrato)-1\k^2^<i>O</i>^1^,<i>O</i>^2^:2\k^2^<i>O</i>^3^,<i>O</i>^4^-bis[oxovanadate(IV)]
 hexahydrate
;
_journal_issue 9
_journal_name_full 'Acta Crystallographica Section C'
_journal_page_first 1394
_journal_page_last 1396
_journal_paper_doi 10.1107/S0108270194001605
_journal_volume 50
_journal_year 1994
_chemical_formula_sum 'C8 H16 Na4 O20 V2'
_chemical_formula_weight 626.044
_space_group_IT_number 92
_symmetry_cell_setting tetragonal
_symmetry_space_group_name_Hall 'P 4abw 2nw'
_symmetry_space_group_name_H-M 'P 41 21 2'
_atom_type_scat_source IntTabIV
_cell_angle_alpha 90.
_cell_angle_beta 90.
_cell_angle_gamma 90.
_cell_formula_units_Z 4
_cell_length_a 8.2973(8)
_cell_length_b 8.2973(8)
_cell_length_c 29.4350(3)
_cell_measurement_reflns_used 25
_cell_measurement_temperature 295(2)
_cell_measurement_theta_max 12
_cell_measurement_theta_min 8
_cell_volume 2026.5(3)
_diffrn_measurement_device 'Enraf-Nonius CAD-4'
_diffrn_measurement_method \w/2\q
_diffrn_radiation_type MoK\a
_diffrn_radiation_wavelength 0.7107
_diffrn_reflns_limit_h_max 11
_diffrn_reflns_limit_h_min 0
_diffrn_reflns_limit_k_max 11
_diffrn_reflns_limit_k_min 0
_diffrn_reflns_limit_l_max 41
_diffrn_reflns_limit_l_min 0
_diffrn_reflns_number 3392
_diffrn_reflns_theta_max 30
_diffrn_standards_decay_% 3.4
_diffrn_standards_interval_time 60
_diffrn_standards_number 2
_exptl_absorpt_coefficient_mu 1.071
_exptl_absorpt_correction_type none
_exptl_crystal_colour violet
_exptl_crystal_density_diffrn 2.052
_exptl_crystal_density_meas 2.040(10)
_exptl_crystal_density_method flotation
_exptl_crystal_description bipyramidal
_exptl_crystal_size_max 0.31
_exptl_crystal_size_mid 0.25
_exptl_crystal_size_min 0.25
_refine_diff_density_max 0.33
_refine_diff_density_min -0.14
_refine_ls_extinction_method none
_refine_ls_goodness_of_fit_obs 1.47
_refine_ls_hydrogen_treatment
;Only coordinates and two common isotropic displacement parameters
for H atoms refined
;
_refine_ls_number_parameters 180
_refine_ls_number_reflns 1617
_refine_ls_R_factor_obs 0.0255
_refine_ls_shift/esd_max 0.008
_refine_ls_structure_factor_coef F
_refine_ls_weighting_details 'w = 1/[\s^2^|F~o~|+0.0047|F~o~|^2^]'
_refine_ls_weighting_scheme calc
_refine_ls_wR_factor_obs 0.0269
_reflns_number_observed 1617
_reflns_number_total 1807
_reflns_observed_criterion I>=2.5\s(I)
_cod_data_source_file ab1114.cif
_cod_data_source_block ab1114_structure_1_of_1
_cod_depositor_comments
;
The following automatic conversions were performed:

'_cell_measurement_temperature' value 'Room temperature' was changed
to '295(2)' - the room/ambient temperature average [293;298] in
Kelvins(K) was taken.

Automatic conversion script
Id: cif_fix_values 1646 2011-03-28 12:23:43Z adriana 

The following automatic conversions were performed:

'_cell_measurement_temperature' value 'Room temperature' was changed
to '295(2)' - the room/ambient temperature average [293;298] in
Kelvins(K) was taken.

Automatic conversion script
Id: cif_fix_values 1715 2011-07-08 13:25:40Z adriana 

The following automatic conversions were performed:

'_refine_ls_weighting_scheme' value '1/[\s^2^|F~o~|+0.0047|F~o~|^2^]'
was changed to 'calc'. New tag '_refine_ls_weighting_details' was
created. The value of the new tag was set to 'w =
1/[\s^2^|F~o~|+0.0047|F~o~|^2^]'.

Automatic conversion script
Id: cif_fix_values 3143 2015-03-26 13:38:13Z robertas 

2023-05-16
Z value and formula fixed to values more according to usual
chemical conventions.                 miguel
;
_cod_original_formula_sum 'C4 H8 Na2 O10 V'
_cod_original_formula_weight 313.022
_cod_original_formula_units_Z 8
_cod_original_sg_symbol_Hall 'P 43n 2nw'
_cod_database_code 2010008

loop_
_symmetry_equiv_pos_as_xyz
x,y,z
-x,-y,1/2+z
1/2-y,1/2+x,1/4+z
1/2+y,1/2-x,3/4+z
1/2-x,1/2+y,1/4-z
1/2+x,1/2-y,3/4-z
y,x,-z
-y,-x,1/2-z

loop_
_atom_site_label
_atom_site_fract_x
_atom_site_fract_y
_atom_site_fract_z
V .45478(4) .82048(4) .002060(10)
Na(1) .23660(10) .95810(10) .08695(3)
Na(2) .60520(10) .33120(10) .10246(3)
O(1) .3162(2) .9576(2) .00619(6)
O(2) .5736(2) .9000(2) -.05316(5)
O(3) .6554(2) .8628(2) .03040(5)
O(4) .3982(2) .6244(2) -.02644(5)
O(5) .3914(2) .6958(2) .05807(5)
O(6) .8084(2) 1.0047(2) -.07515(5)
O(7) .3248(2) .4516(2) .08305(5)
O(W1) .5022(2) 1.0482(2) .09996(6)
O(W2) .1121(2) 1.2009(2) .07096(7)
O(W3) .8371(2) .1750(4) .12499(8)
C(1) .7203(2) .9449(2) -.04578(7)
C(2) .7825(2) .9141(2) .00190(7)
C(3) .3610(2) .4924(2) .00197(7)
C(4) .3557(2) .5475(2) .05158(6)
H(1) .847(3) 1.007(4) .0109(11)
H(2) .260(4) .443(4) -.0087(10)
H(3) .543(5) 1.033(5) .1304(15)
H(4) .578(6) 1.019(6) .0820(14)
H(5) .061(6) 1.216(5) .0515(16)
H(6) .176(5) 1.283(5) .0716(16)
H(7) .925(6) .196(5) .1143(15)
H(8) .853(6) .203(6) .1504(17)

loop_
_geom_angle_atom_site_label_1
_geom_angle_atom_site_label_2
_geom_angle_atom_site_label_3
_geom_angle_site_symmetry_3
_geom_angle
_geom_angle_publ_flag
O(4) V O(5) . 81.74(6) yes
O(3) V O(4) . 124.98(6) yes
O(2) V O(4) . 92.61(6) yes
O(1) V O(5) . 96.53(7) yes
O(1) V O(3) . 117.38(7) yes
V O(2) C(1) . 114.90(10) yes
V O(4) C(3) . 117.30(10) yes
O(1) V V 7 177.30(9) yes
O(3) V O(5) . 87.94(6) yes
O(2) V O(5) . 163.04(6) yes
O(2) V O(3) . 82.21(6) yes
O(1) V O(4) . 117.44(7) yes
O(1) V O(2) . 100.25(7) yes
V O(3) C(2) . 116.80(10) yes
V O(5) C(4) . 115.60(10) yes

loop_
_geom_bond_atom_site_label_1
_geom_bond_atom_site_label_2
_geom_bond_site_symmetry_2
_geom_bond_distance
_geom_bond_publ_flag
V O(1) . 1.622(2) yes
V O(2) . 2.0120(10) yes
V O(3) . 1.8940(10) yes
V O(4) . 1.8900(10) yes
V O(5) . 2.0160(10) yes
V V 7 4.2929(5) yes
Na(1) O(1) . 2.467(2) yes
Na(1) O(5) . 2.667(2) yes
Na(1) O(W1) . 2.359(2) yes
Na(1) O(W2) . 2.312(2) yes
Na(1) O(6) 7_455 2.316(2) yes
Na(1) O(7) 5 2.410(2) yes
Na(2) O(7) . 2.596(2) yes
Na(2) O(W3) . 2.413(2) yes
Na(2) O(W1) 1_545 2.500(2) yes
Na(2) O(4) 7 2.311(2) yes
Na(2) O(6) 3_645 2.325(2) yes

loop_
_geom_contact_atom_site_label_1
_geom_contact_atom_site_label_2
_geom_contact_distance
_geom_contact_site_symmetry_2
_geom_contact_publ_flag
O(W1) O(3) 2.859(2) . yes
O(W2) O(7) 2.751(2) 1_565 yes
O(W3) O(W2) 2.789(3) 1_645 yes
O(W1) O(W3) 3.062(3) 1_565 yes
O(W2) O(1) 2.778(3) 7_465 yes
